data_1518998
loop_
_publ_author_name
'Jiang, Liyin'
'Jia, Tao'
'Wang, Min'
'Liao, Jian'
'Cao, Peng'

_publ_section_title
;
 Pd-catalyzed enantioselective hydroalkoxylation of alkoxyallenes with
 phenol for construction of acyclic o,o-acetals.
;
_journal_issue 5
_journal_name_full 'Organic letters'
_journal_page_first 1070
_journal_page_last 1073
_journal_paper_doi 10.1021/acs.orglett.5b00146
_journal_volume 17
_journal_year 2015
_chemical_absolute_configuration unk
_chemical_formula_moiety 'C16 H14 O2'
_chemical_formula_sum 'C16 H14 O2'
_chemical_formula_weight 238.27
_space_group_crystal_system orthorhombic
_space_group_IT_number 19
_space_group_name_Hall 'P 2ac 2ab'
_space_group_name_H-M_alt 'P 21 21 21'
_symmetry_space_group_name_Hall 'P 2ac 2ab'
_symmetry_space_group_name_H-M 'P 21 21 21'
_atom_sites_solution_hydrogens mixed
_atom_sites_solution_primary direct
_audit_creation_date 2015-02-10
_audit_creation_method
;
Olex2 1.2
(compiled 2015.01.26 svn.r3150 for OlexSys, GUI svn.r4998)
;
_cell_angle_alpha 90
_cell_angle_beta 90
_cell_angle_gamma 90
_cell_formula_units_Z 4
_cell_length_a 8.4770(4)
_cell_length_b 8.5847(5)
_cell_length_c 17.5470(5)
_cell_measurement_reflns_used 2003
_cell_measurement_temperature 294.39(10)
_cell_measurement_theta_max 68.4730
_cell_measurement_theta_min 5.0310
_cell_volume 1276.94(10)
_computing_cell_refinement
;
CrysAlisPro, Agilent Technologies,
Version 1.171.36.32 (release 02-08-2013 CrysAlis171 .NET)
(compiled Aug  2 2013,16:46:58)
;
_computing_data_collection
;
CrysAlisPro, Agilent Technologies,
Version 1.171.36.32 (release 02-08-2013 CrysAlis171 .NET)
(compiled Aug  2 2013,16:46:58)
;
_computing_data_reduction
;
CrysAlisPro, Agilent Technologies,
Version 1.171.36.32 (release 02-08-2013 CrysAlis171 .NET)
(compiled Aug  2 2013,16:46:58)
;
_computing_molecular_graphics 'Olex2 (Dolomanov et al., 2009)'
_computing_publication_material 'Olex2 (Dolomanov et al., 2009)'
_computing_structure_refinement 'ShelXL (Sheldrick, 2008)'
_computing_structure_solution 'ShelXS (Sheldrick, 2008)'
_diffrn_ambient_temperature 294.39(10)
_diffrn_detector_area_resol_mean 16.0733
_diffrn_measured_fraction_theta_full 0.919
_diffrn_measured_fraction_theta_max 0.919
_diffrn_measurement_details
;
  1 omega   40.00   65.00   1.0000    1.0000
omega____ theta____ kappa____ phi______ frames
    -        0.0000   57.0000  150.0000 25

  2 omega   -4.00   34.00   1.0000    1.0000
omega____ theta____ kappa____ phi______ frames
    -        0.0000   57.0000  150.0000 38

  3 omega  -24.00    1.00   1.0000    1.0000
omega____ theta____ kappa____ phi______ frames
    -        0.0000   87.0000  163.0000 25

  4 omega   85.00  111.00   1.0000    1.0000
omega____ theta____ kappa____ phi______ frames
    -       54.0000 -125.0000    0.0000 26

  5 omega   43.00   72.00   1.0000    1.0000
omega____ theta____ kappa____ phi______ frames
    -       54.0000   57.0000  -60.0000 29

  6 omega   24.00   50.00   1.0000    1.0000
omega____ theta____ kappa____ phi______ frames
    -       54.0000 -125.0000    0.0000 26

  7 omega  -11.00   71.00   1.0000    1.0000
omega____ theta____ kappa____ phi______ frames
    -       54.0000  -57.0000   90.0000 82

  8 omega   32.00  123.00   1.0000    1.0000
omega____ theta____ kappa____ phi______ frames
    -       54.0000   57.0000   90.0000 91

  9 omega   91.00  119.00   1.0000    1.0000
omega____ theta____ kappa____ phi______ frames
    -       54.0000   57.0000  -60.0000 28

 10 omega   59.00  123.00   1.0000    1.0000
omega____ theta____ kappa____ phi______ frames
    -      108.0000  -63.0000  -30.0000 64

 11 omega   35.00   90.00   1.0000    1.0000
omega____ theta____ kappa____ phi______ frames
    -      108.0000  -38.0000 -180.0000 55

 12 omega   34.00   70.00   1.0000    1.0000
omega____ theta____ kappa____ phi______ frames
    -      108.0000  -25.0000    0.0000 36

 13 omega   38.00   63.00   1.0000    1.0000
omega____ theta____ kappa____ phi______ frames
    -      108.0000  -50.0000 -120.0000 25

 14 omega  104.00  163.00   1.0000    1.0000
omega____ theta____ kappa____ phi______ frames
    -      108.0000  111.0000  -30.0000 59

 15 omega   89.00  174.00   1.0000    1.0000
omega____ theta____ kappa____ phi______ frames
    -      108.0000   63.0000  -90.0000 85

 16 omega  139.00  177.00   1.0000    1.0000
omega____ theta____ kappa____ phi______ frames
    -      108.0000   12.0000   60.0000 38

 17 omega   36.00   78.00   1.0000    1.0000
omega____ theta____ kappa____ phi______ frames
    -      108.0000   12.0000   60.0000 42

 18 omega   87.00  152.00   1.0000    1.0000
omega____ theta____ kappa____ phi______ frames
    -      108.0000   38.0000   30.0000 65
;
_diffrn_measurement_device_type 'SuperNova, Dual, Cu at zero, Eos'
_diffrn_measurement_method '\w scans'
_diffrn_orient_matrix_UB_11 -0.0754808000
_diffrn_orient_matrix_UB_12 -0.1578610000
_diffrn_orient_matrix_UB_13 0.0205326000
_diffrn_orient_matrix_UB_21 0.0586488000
_diffrn_orient_matrix_UB_22 -0.0685776000
_diffrn_orient_matrix_UB_23 -0.0760122000
_diffrn_orient_matrix_UB_31 0.1545845000
_diffrn_orient_matrix_UB_32 -0.0508288000
_diffrn_orient_matrix_UB_33 0.0388148000
_diffrn_radiation_monochromator mirror
_diffrn_radiation_type CuK\a
_diffrn_radiation_wavelength 1.54184
_diffrn_reflns_av_R_equivalents 0.0155
_diffrn_reflns_av_unetI/netI 0.0203
_diffrn_reflns_Laue_measured_fraction_full 0.919
_diffrn_reflns_Laue_measured_fraction_max 0.919
_diffrn_reflns_limit_h_max 9
_diffrn_reflns_limit_h_min -6
_diffrn_reflns_limit_k_max 10
_diffrn_reflns_limit_k_min -9
_diffrn_reflns_limit_l_max 20
_diffrn_reflns_limit_l_min -20
_diffrn_reflns_number 4326
_diffrn_reflns_point_group_measured_fraction_full 0.864
_diffrn_reflns_point_group_measured_fraction_max 0.864
_diffrn_reflns_theta_full 65.815
_diffrn_reflns_theta_max 65.815
_diffrn_reflns_theta_min 5.041
_diffrn_source 'SuperNova (Cu) X-ray Source'
_exptl_absorpt_coefficient_mu 0.644
_exptl_absorpt_correction_T_max 1.00000
_exptl_absorpt_correction_T_min 0.77384
_exptl_absorpt_correction_type multi-scan
_exptl_absorpt_process_details
;
CrysAlisPro, Agilent Technologies,
Version 1.171.36.32 (release 02-08-2013 CrysAlis171 .NET)
(compiled Aug  2 2013,16:46:58)
Empirical absorption correction using spherical harmonics,
 implemented in SCALE3 ABSPACK scaling algorithm.
;
_exptl_crystal_colour 'clear light colourless'
_exptl_crystal_colour_lustre clear
_exptl_crystal_colour_modifier light
_exptl_crystal_colour_primary colourless
_exptl_crystal_density_diffrn 1.239
_exptl_crystal_description block
_exptl_crystal_F_000 504
_exptl_crystal_size_max 0.21
_exptl_crystal_size_mid 0.16
_exptl_crystal_size_min 0.12
_refine_diff_density_max 0.095
_refine_diff_density_min -0.101
_refine_diff_density_rms 0.025
_refine_ls_abs_structure_details
;
 Flack x determined using 598 quotients [(I+)-(I-)]/[(I+)+(I-)]
 (Parsons, Flack and Wagner, Acta Cryst. B69 (2013) 249-259).
;
_refine_ls_abs_structure_Flack 0.06(10)
_refine_ls_extinction_method none
_refine_ls_goodness_of_fit_ref 1.141
_refine_ls_hydrogen_treatment mixed
_refine_ls_matrix_type full
_refine_ls_number_parameters 171
_refine_ls_number_reflns 1910
_refine_ls_number_restraints 0
_refine_ls_restrained_S_all 1.141
_refine_ls_R_factor_all 0.0469
_refine_ls_R_factor_gt 0.0440
_refine_ls_shift/su_max 0.000
_refine_ls_shift/su_mean 0.000
_refine_ls_structure_factor_coef Fsqd
_refine_ls_weighting_details 'w=1/[\s^2^(Fo^2^)+(0.0389P)^2^+0.1878P] where P=(Fo^2^+2Fc^2^)/3'
_refine_ls_weighting_scheme calc
_refine_ls_wR_factor_gt 0.1064
_refine_ls_wR_factor_ref 0.1086
_reflns_Friedel_coverage 0.598
_reflns_Friedel_fraction_full 0.785
_reflns_Friedel_fraction_max 0.785
_reflns_number_gt 1769
_reflns_number_total 1910
_reflns_threshold_expression 'I > 2\s(I)'
_cod_data_source_file ol5b00146_si_002.cif
_cod_data_source_block 0926
_cod_original_cell_volume 1276.95(10)
_cod_database_code 1518998
_shelx_space_group_comment
;
The symmetry employed for this shelxl refinement is uniquely defined
by the following loop, which should always be used as a source of
symmetry information in preference to the above space-group names.
They are only intended as comments.
;
_reflns_odcompleteness_completeness 91.48
_reflns_odcompleteness_iscentric 1
_reflns_odcompleteness_theta 66.97
_olex2_refinement_description
;
1. Fixed Uiso
 At 1.2 times of:
  All C(H) groups, All C(H,H) groups
2.a Ternary CH refined with riding coordinates:
 C9(H9)
2.b Secondary CH2 refined with riding coordinates:
 C1(H1A,H1B)
2.c Aromatic/amide H refined with riding coordinates:
 C5(H5), C13(H13), C6(H6), C15(H15), C12(H12), C3(H3), C16(H16), C14(H14),
 C4(H4)
;
_shelx_shelxl_version_number 2014/7
_olex2_submission_special_instructions 'No special instructions were received'

loop_
_space_group_symop_operation_xyz
'x, y, z'
'-x+1/2, -y, z+1/2'
'x+1/2, -y+1/2, -z'
'-x, y+1/2, -z+1/2'

loop_
_atom_site_label
_atom_site_type_symbol
_atom_site_fract_x
_atom_site_fract_y
_atom_site_fract_z
_atom_site_U_iso_or_equiv
_atom_site_adp_type
_atom_site_occupancy
_atom_site_site_symmetry_order
_atom_site_calc_flag
_atom_site_refinement_flags_posn
O1 O 0.1308(3) 0.4732(4) 0.72061(11) 0.0857(8) Uani 1 1 d .
O2 O 0.1560(3) 0.6329(3) 0.61371(10) 0.0734(6) Uani 1 1 d .
C1 C 0.1895(4) 0.3408(5) 0.68019(19) 0.0802(10) Uani 1 1 d .
H1A H 0.2301 0.2660 0.7167 0.096 Uiso 1 1 calc R
H1B H 0.2767 0.3735 0.6481 0.096 Uiso 1 1 calc R
C5 C -0.1428(5) 0.1143(7) 0.5365(2) 0.0980(13) Uani 1 1 d .
H5 H -0.2130 0.0646 0.5038 0.118 Uiso 1 1 calc R
C7 C -0.0646(4) 0.3458(5) 0.60752(17) 0.0726(10) Uani 1 1 d .
C2 C 0.0680(4) 0.2626(5) 0.63156(16) 0.0695(9) Uani 1 1 d .
C13 C 0.4381(5) 0.8864(6) 0.7141(2) 0.0936(12) Uani 1 1 d .
H13 H 0.4655 0.9187 0.7630 0.112 Uiso 1 1 calc R
C6 C -0.1699(4) 0.2694(6) 0.5592(2) 0.0904(12) Uani 1 1 d .
H6 H -0.2591 0.3215 0.5418 0.109 Uiso 1 1 calc R
C9 C 0.0530(4) 0.5790(5) 0.67268(17) 0.0806(11) Uani 1 1 d .
H9 H 0.0170 0.6682 0.7029 0.097 Uiso 1 1 calc R
C15 C 0.4795(4) 0.8964(6) 0.5814(2) 0.0897(11) Uani 1 1 d .
H15 H 0.5351 0.9345 0.5397 0.108 Uiso 1 1 calc R
C12 C 0.3162(5) 0.7801(5) 0.70492(18) 0.0828(11) Uani 1 1 d .
H12 H 0.2621 0.7412 0.7469 0.099 Uiso 1 1 calc R
C8 C -0.0865(4) 0.5055(5) 0.63369(18) 0.0790(10) Uani 1 1 d .
C3 C 0.0913(4) 0.1107(5) 0.6096(2) 0.0834(10) Uani 1 1 d .
H3 H 0.1795 0.0570 0.6270 0.100 Uiso 1 1 calc R
C16 C 0.3589(4) 0.7922(5) 0.57043(18) 0.0753(9) Uani 1 1 d .
H16 H 0.3322 0.7612 0.5213 0.090 Uiso 1 1 calc R
C10 C -0.2186(7) 0.5898(9) 0.6261(3) 0.1103(17) Uani 1 1 d .
C14 C 0.5185(5) 0.9446(6) 0.6532(2) 0.0953(13) Uani 1 1 d .
H14 H 0.5993 1.0164 0.6604 0.114 Uiso 1 1 calc R
C11 C 0.2768(4) 0.7331(4) 0.63205(16) 0.0678(8) Uani 1 1 d .
C4 C -0.0132(5) 0.0380(6) 0.5627(3) 0.0956(12) Uani 1 1 d .
H4 H 0.0042 -0.0649 0.5484 0.115 Uiso 1 1 calc R
H10A H -0.311(6) 0.530(7) 0.597(3) 0.128(18) Uiso 1 1 d .
H10B H -0.208(5) 0.692(7) 0.644(2) 0.108(16) Uiso 1 1 d .

loop_
_atom_site_aniso_label
_atom_site_aniso_U_11
_atom_site_aniso_U_22
_atom_site_aniso_U_33
_atom_site_aniso_U_23
_atom_site_aniso_U_13
_atom_site_aniso_U_12
O1 0.0969(18) 0.109(2) 0.0509(10) 0.0135(12) -0.0040(11) 0.0026(16)
O2 0.0927(16) 0.0740(14) 0.0536(10) -0.0003(10) 0.0036(10) -0.0018(13)
C1 0.073(2) 0.094(3) 0.0736(18) 0.0205(18) -0.0107(17) 0.005(2)
C5 0.086(3) 0.111(4) 0.097(3) 0.013(2) -0.011(2) -0.031(3)
C7 0.0562(18) 0.101(3) 0.0611(16) 0.0248(17) 0.0035(14) 0.0015(17)
C2 0.0587(18) 0.089(2) 0.0607(16) 0.0209(16) 0.0019(14) -0.0022(17)
C13 0.094(3) 0.103(3) 0.084(2) -0.023(2) -0.026(2) 0.023(3)
C6 0.065(2) 0.118(4) 0.089(2) 0.026(2) -0.0121(18) -0.006(2)
C9 0.092(2) 0.094(3) 0.0555(16) 0.0007(17) 0.0121(17) 0.019(2)
C15 0.072(2) 0.103(3) 0.094(3) -0.008(2) 0.0055(19) 0.004(2)
C12 0.102(3) 0.086(3) 0.0608(16) -0.0058(16) -0.0054(18) 0.021(2)
C8 0.071(2) 0.105(3) 0.0610(17) 0.0160(18) 0.0080(16) 0.021(2)
C3 0.071(2) 0.079(2) 0.101(2) 0.022(2) -0.0020(19) -0.0004(19)
C16 0.073(2) 0.088(2) 0.0651(16) -0.0033(17) 0.0021(16) 0.012(2)
C10 0.105(4) 0.134(5) 0.092(3) 0.011(3) 0.006(3) 0.043(4)
C14 0.074(2) 0.110(3) 0.102(3) -0.019(3) -0.011(2) 0.012(2)
C11 0.0766(19) 0.0660(18) 0.0609(16) -0.0058(15) -0.0039(15) 0.0180(16)
C4 0.088(3) 0.089(3) 0.111(3) 0.013(2) -0.006(2) -0.019(2)

loop_
_atom_type_symbol
_atom_type_description
_atom_type_scat_dispersion_real
_atom_type_scat_dispersion_imag
_atom_type_scat_source
C C 0.0181 0.0091 'International Tables Vol C Tables 4.2.6.8 and 6.1.1.4'
H H 0.0000 0.0000 'International Tables Vol C Tables 4.2.6.8 and 6.1.1.4'
O O 0.0492 0.0322 'International Tables Vol C Tables 4.2.6.8 and 6.1.1.4'

loop_
_geom_angle_atom_site_label_1
_geom_angle_atom_site_label_2
_geom_angle_atom_site_label_3
_geom_angle
C9 O1 C1 112.4(2)
C11 O2 C9 119.2(2)
O1 C1 H1A 108.9
O1 C1 H1B 108.9
O1 C1 C2 113.6(3)
H1A C1 H1B 107.7
C2 C1 H1A 108.9
C2 C1 H1B 108.9
C6 C5 H5 120.3
C4 C5 H5 120.3
C4 C5 C6 119.4(4)
C2 C7 C8 119.2(3)
C6 C7 C2 117.3(4)
C6 C7 C8 123.5(4)
C7 C2 C1 119.8(4)
C3 C2 C1 119.1(3)
C3 C2 C7 121.1(3)
C12 C13 H13 119.3
C14 C13 H13 119.3
C14 C13 C12 121.5(3)
C5 C6 H6 119.6
C7 C6 C5 120.8(4)
C7 C6 H6 119.6
O1 C9 O2 110.8(3)
O1 C9 H9 109.2
O1 C9 C8 111.8(4)
O2 C9 H9 109.2
O2 C9 C8 106.6(2)
C8 C9 H9 109.2
C16 C15 H15 119.7
C14 C15 H15 119.7
C14 C15 C16 120.5(4)
C13 C12 H12 120.7
C11 C12 C13 118.6(4)
C11 C12 H12 120.7
C7 C8 C9 115.9(3)
C10 C8 C7 125.7(5)
C10 C8 C9 118.4(5)
C2 C3 H3 119.6
C4 C3 C2 120.7(4)
C4 C3 H3 119.6
C15 C16 H16 119.9
C15 C16 C11 120.3(3)
C11 C16 H16 119.9
C8 C10 H10A 113(3)
C8 C10 H10B 113(3)
H10A C10 H10B 133(4)
C13 C14 C15 119.4(5)
C13 C14 H14 120.3
C15 C14 H14 120.3
O2 C11 C12 125.4(3)
O2 C11 C16 114.9(3)
C12 C11 C16 119.7(4)
C5 C4 C3 120.6(5)
C5 C4 H4 119.7
C3 C4 H4 119.7

loop_
_geom_bond_atom_site_label_1
_geom_bond_atom_site_label_2
_geom_bond_distance
O1 C1 1.429(5)
O1 C9 1.403(4)
O2 C9 1.431(4)
O2 C11 1.376(4)
C1 H1A 0.9700
C1 H1B 0.9700
C1 C2 1.497(5)
C5 H5 0.9300
C5 C6 1.409(7)
C5 C4 1.359(6)
C7 C2 1.397(5)
C7 C6 1.395(5)
C7 C8 1.458(6)
C2 C3 1.374(6)
C13 H13 0.9300
C13 C12 1.389(6)
C13 C14 1.362(6)
C6 H6 0.9300
C9 H9 0.9800
C9 C8 1.505(5)
C15 H15 0.9300
C15 C16 1.372(5)
C15 C14 1.367(6)
C12 H12 0.9300
C12 C11 1.382(4)
C8 C10 1.340(6)
C3 H3 0.9300
C3 C4 1.361(6)
C16 H16 0.9300
C16 C11 1.382(4)
C10 H10A 1.06(5)
C10 H10B 0.93(5)
C14 H14 0.9300
C4 H4 0.9300

loop_
_geom_torsion_atom_site_label_1
_geom_torsion_atom_site_label_2
_geom_torsion_atom_site_label_3
_geom_torsion_atom_site_label_4
_geom_torsion
O1 C1 C2 C7 22.4(4)
O1 C1 C2 C3 -159.4(3)
O1 C9 C8 C7 -39.7(4)
O1 C9 C8 C10 140.1(4)
O2 C9 C8 C7 81.5(4)
O2 C9 C8 C10 -98.7(4)
C1 O1 C9 O2 -58.6(4)
C1 O1 C9 C8 60.2(4)
C1 C2 C3 C4 -177.1(3)
C7 C2 C3 C4 1.1(5)
C2 C7 C6 C5 0.4(5)
C2 C7 C8 C9 11.6(4)
C2 C7 C8 C10 -168.2(4)
C2 C3 C4 C5 0.1(6)
C13 C12 C11 O2 -177.8(3)
C13 C12 C11 C16 0.1(5)
C6 C5 C4 C3 -1.0(6)
C6 C7 C2 C1 176.9(3)
C6 C7 C2 C3 -1.3(4)
C6 C7 C8 C9 -168.6(3)
C6 C7 C8 C10 11.7(6)
C9 O1 C1 C2 -51.5(4)
C9 O2 C11 C12 4.8(5)
C9 O2 C11 C16 -173.1(3)
C15 C16 C11 O2 178.4(3)
C15 C16 C11 C12 0.4(5)
C12 C13 C14 C15 -0.6(7)
C8 C7 C2 C1 -3.3(4)
C8 C7 C2 C3 178.5(3)
C8 C7 C6 C5 -179.4(3)
C16 C15 C14 C13 1.0(7)
C14 C13 C12 C11 0.0(6)
C14 C15 C16 C11 -0.9(6)
C11 O2 C9 O1 -71.5(4)
C11 O2 C9 C8 166.6(3)
C4 C5 C6 C7 0.7(6)
